data_7045185
loop_
_publ_author_name
'Xu, Mei-Xing'
'Meng, Yin-Shan'
'Xiong, Jin'
'Wang, Bing-Wu'
'Jiang, Shang-Da'
'Gao, Song'

_publ_section_title
;
 Magnetic anisotropy investigation on light lanthanide complexes.
;
_journal_issue 6
_journal_name_full 'Dalton transactions (Cambridge, England : 2003)'
_journal_page_first 1966
_journal_page_last 1971
_journal_paper_doi 10.1039/c7dt04351a
_journal_volume 47
_journal_year 2018
_chemical_formula_moiety 'C34 H38 F9 N2 O6 Pr'
_chemical_formula_sum 'C34 H38 F9 N2 O6 Pr'
_chemical_formula_weight 882.57
_space_group_crystal_system triclinic
_space_group_IT_number 2
_space_group_name_Hall '-P 1'
_space_group_name_H-M_alt 'P -1'
_symmetry_space_group_name_Hall '-P 1'
_symmetry_space_group_name_H-M 'P -1'
_atom_sites_solution_hydrogens geom
_atom_sites_solution_primary iterative
_atom_sites_solution_secondary difmap
_audit_creation_date 2017-11-01
_audit_creation_method
;
Olex2 1.2
(compiled 2017.01.04 svn.r3372 for OlexSys, GUI svn.r5335)
;
_audit_update_record
;
2017-11-18 deposited with the CCDC.
2017-12-29 downloaded from the CCDC.
;
_cell_angle_alpha 99.871(2)
_cell_angle_beta 103.967(3)
_cell_angle_gamma 101.416(3)
_cell_formula_units_Z 2
_cell_length_a 9.5517(3)
_cell_length_b 12.2277(4)
_cell_length_c 17.9577(5)
_cell_measurement_reflns_used 9168
_cell_measurement_temperature 180.00(10)
_cell_measurement_theta_max 27.4950
_cell_measurement_theta_min 3.2650
_cell_volume 1941.40(11)
_computing_cell_refinement
;
CrysAlisPro, Agilent Technologies,
Version 1.171.37.35 (release 13-08-2014 CrysAlis171 .NET)
(compiled Aug 13 2014,18:06:01)
;
_computing_data_collection
;
CrysAlisPro, Agilent Technologies,
Version 1.171.37.35 (release 13-08-2014 CrysAlis171 .NET)
(compiled Aug 13 2014,18:06:01)
;
_computing_data_reduction
;
CrysAlisPro, Agilent Technologies,
Version 1.171.37.35 (release 13-08-2014 CrysAlis171 .NET)
(compiled Aug 13 2014,18:06:01)
;
_computing_molecular_graphics 'Olex2 (Dolomanov et al., 2009)'
_computing_publication_material 'Olex2 (Dolomanov et al., 2009)'
_computing_structure_refinement 'ShelXL (Sheldrick, 2015)'
_computing_structure_solution
;
Superflip (Palatinus & Chapuis, 2007;Palatinus & van der Lee, 2008;
Palatinus et al., 2012)
;
_diffrn_ambient_environment N~2~
_diffrn_ambient_temperature 180.00(10)
_diffrn_detector 'CCD plate'
_diffrn_detector_area_resol_mean 10.3914
_diffrn_detector_type Atlas
_diffrn_measured_fraction_theta_full 0.998
_diffrn_measured_fraction_theta_max 0.998
_diffrn_measurement_details
;
#__ type_ start__ end____ width___ exp.time_
  1 omega    7.00   72.00   1.0000    5.0000
omega____ theta____ kappa____ phi______ frames
    -       10.5454 -131.0000  -17.7693 65

#__ type_ start__ end____ width___ exp.time_
  2 omega  -25.00    7.00   1.0000    5.0000
omega____ theta____ kappa____ phi______ frames
    -       10.5454  -38.0000 -120.0000 32

#__ type_ start__ end____ width___ exp.time_
  3 omega  -19.00   89.00   1.0000    5.0000
omega____ theta____ kappa____ phi______ frames
    -       10.5454   77.0000  -60.0000 108

#__ type_ start__ end____ width___ exp.time_
  4 omega  -16.00   77.00   1.0000    5.0000
omega____ theta____ kappa____ phi______ frames
    -       10.5454   38.0000 -150.0000 93

#__ type_ start__ end____ width___ exp.time_
  5 omega  -16.00   86.00   1.0000    5.0000
omega____ theta____ kappa____ phi______ frames
    -       10.5454   38.0000   90.0000 102

#__ type_ start__ end____ width___ exp.time_
  6 omega  -63.00   37.00   1.0000    5.0000
omega____ theta____ kappa____ phi______ frames
    -       10.5454  -38.0000   30.0000 100

#__ type_ start__ end____ width___ exp.time_
  7 omega  -19.00   31.00   1.0000    5.0000
omega____ theta____ kappa____ phi______ frames
    -       10.5454  -99.0000  150.0000 50
;
_diffrn_measurement_device 'four-circle diffractometer'
_diffrn_measurement_device_type 'SuperNova, Dual, Cu at zero, Atlas'
_diffrn_measurement_method '\w scans'
_diffrn_orient_matrix_UB_11 -0.0554508000
_diffrn_orient_matrix_UB_12 0.0293237000
_diffrn_orient_matrix_UB_13 0.0047923000
_diffrn_orient_matrix_UB_21 -0.0538957000
_diffrn_orient_matrix_UB_22 -0.0532245000
_diffrn_orient_matrix_UB_23 -0.0101969000
_diffrn_orient_matrix_UB_31 0.0163499000
_diffrn_orient_matrix_UB_32 -0.0024093000
_diffrn_orient_matrix_UB_33 0.0402816000
_diffrn_radiation_monochromator mirror
_diffrn_radiation_probe x-ray
_diffrn_radiation_type MoK\a
_diffrn_radiation_wavelength 0.71000
_diffrn_reflns_av_R_equivalents 0.0434
_diffrn_reflns_av_unetI/netI 0.0487
_diffrn_reflns_limit_h_max 11
_diffrn_reflns_limit_h_min -11
_diffrn_reflns_limit_k_max 15
_diffrn_reflns_limit_k_min -15
_diffrn_reflns_limit_l_max 21
_diffrn_reflns_limit_l_min -22
_diffrn_reflns_number 25888
_diffrn_reflns_theta_full 25.99
_diffrn_reflns_theta_max 25.99
_diffrn_reflns_theta_min 3.19
_diffrn_source 'SuperNova (Mo) X-ray Source'
_exptl_absorpt_coefficient_mu 1.341
_exptl_absorpt_correction_T_max 1.00000
_exptl_absorpt_correction_T_min 0.77945
_exptl_absorpt_correction_type multi-scan
_exptl_absorpt_process_details
;
CrysAlisPro, Agilent Technologies,
Version 1.171.37.35 (release 13-08-2014 CrysAlis171 .NET)
(compiled Aug 13 2014,18:06:01)
Empirical absorption correction using spherical harmonics,
 implemented in SCALE3 ABSPACK scaling algorithm.
;
_exptl_crystal_density_diffrn 1.510
_exptl_crystal_density_method 'not measured'
_exptl_crystal_F_000 888
_refine_diff_density_max 1.140
_refine_diff_density_min -0.455
_refine_diff_density_rms 0.086
_refine_ls_extinction_method none
_refine_ls_goodness_of_fit_ref 1.060
_refine_ls_hydrogen_treatment constr
_refine_ls_matrix_type full
_refine_ls_number_parameters 478
_refine_ls_number_reflns 7640
_refine_ls_number_restraints 0
_refine_ls_restrained_S_all 1.060
_refine_ls_R_factor_all 0.0454
_refine_ls_R_factor_gt 0.0336
_refine_ls_shift/su_max 0.001
_refine_ls_shift/su_mean 0.000
_refine_ls_structure_factor_coef Fsqd
_refine_ls_weighting_details 'calc w=1/[\s^2^(Fo^2^)+(0.0269P)^2^+1.6351P] where P=(Fo^2^+2Fc^2^)/3'
_refine_ls_weighting_scheme calc
_refine_ls_wR_factor_gt 0.0690
_refine_ls_wR_factor_ref 0.0751
_reflns_number_gt 6550
_reflns_number_total 7640
_reflns_threshold_expression >2sigma(I)
_cod_data_source_file c7dt04351a3.cif
_cod_data_source_block 161113_1_CCDC1
_cod_depositor_comments 'Adding full bibliography for 7045184--7045186.cif.'
_cod_original_cell_volume 1941.39(10)
_cod_database_code 7045185
_chemical_oxdiff_formula 'C20 H6 F12 Pr1 N2'
_reflns_odcompleteness_completeness 99.79
_reflns_odcompleteness_iscentric 1
_reflns_odcompleteness_theta 25.97
_olex2_refinement_description
;
1. Fixed Uiso
 At 1.2 times of:
  All C(H) groups
 At 1.5 times of:
  All C(H,H,H) groups
2.a Aromatic/amide H refined with riding coordinates:
 C0AA(H0AA), C16(H16), C21(H21), C30(H30), C31(H31), C35(H35), C39(H39),
 C47(H47), C49(H49), C55(H55), C58(H58)
2.b Idealised Me refined as rotating group:
 C14(H14A,H14B,H14C), C8(H8A,H8B,H8C), C9(H9A,H9B,H9C), C27(H27A,H27B,H27C),
 C43(H43A,H43B,H43C), C51(H51A,H51B,H51C), C61(H61A,H61B,H61C), C70(H70A,H70B,
 H70C), C78(H78A,H78B,H78C)
;
_olex2_submission_special_instructions 'No special instructions were received'

loop_
_space_group_symop_id
_space_group_symop_operation_xyz
1 'x, y, z'
2 '-x, -y, -z'

loop_
_atom_site_label
_atom_site_type_symbol
_atom_site_fract_x
_atom_site_fract_y
_atom_site_fract_z
_atom_site_U_iso_or_equiv
_atom_site_adp_type
_atom_site_occupancy
_atom_site_calc_flag
_atom_site_refinement_flags_posn
Pr1 Pr 0.05582(2) 0.037229(16) 0.757772(10) 0.02268(7) Uani 1 d .
O1 O 0.2382(2) 0.1486(2) 0.70993(13) 0.0322(5) Uani 1 d .
F4 F 0.2502(3) -0.3809(2) 0.69277(19) 0.0775(9) Uani 1 d .
F6 F 0.4909(3) 0.2000(3) 1.00157(16) 0.0796(9) Uani 1 d .
F7 F 0.3520(3) -0.2566(2) 0.80235(15) 0.0583(7) Uani 1 d .
F9 F 0.4979(4) 0.3737(3) 1.0154(2) 0.1335(17) Uani 1 d .
F12 F 0.4469(4) 0.3503(3) 0.74563(18) 0.1140(14) Uani 1 d .
O2 O -0.0690(2) 0.0852(2) 0.63842(13) 0.0299(5) Uani 1 d .
F18 F 0.3862(3) -0.2182(2) 0.69491(15) 0.0584(7) Uani 1 d .
F20 F 0.3688(3) 0.3777(3) 0.63136(19) 0.0845(10) Uani 1 d .
O4 O 0.2576(2) 0.1417(2) 0.87580(13) 0.0293(5) Uani 1 d .
O5 O 0.1887(2) -0.1086(2) 0.74264(13) 0.0283(5) Uani 1 d .
F26 F 0.5682(3) 0.2883(4) 0.92516(18) 0.1023(13) Uani 1 d .
O3 O 0.0213(2) 0.22433(19) 0.80356(13) 0.0303(5) Uani 1 d .
F30 F 0.4662(3) 0.2417(3) 0.6473(2) 0.1014(12) Uani 1 d .
O6 O -0.1134(2) -0.1418(2) 0.67905(13) 0.0319(5) Uani 1 d .
N1 N -0.1962(3) 0.0170(2) 0.79541(16) 0.0293(6) Uani 1 d .
N2 N 0.0172(3) -0.0717(2) 0.87086(15) 0.0257(6) Uani 1 d .
C12 C -0.1094(4) -0.0858(3) 0.89245(18) 0.0264(7) Uani 1 d .
C14 C -0.1532(6) 0.0816(4) 0.4553(2) 0.0646(14) Uani 1 d .
H14A H -0.0549 0.1095 0.4481 0.097 Uiso 1 calc GR
H14B H -0.2309 0.0826 0.4086 0.097 Uiso 1 calc GR
H14C H -0.1642 0.0030 0.4625 0.097 Uiso 1 calc GR
C1 C -0.0416(4) 0.1552(3) 0.59716(18) 0.0278(7) Uani 1 d .
C3 C -0.1679(4) 0.1582(3) 0.52732(19) 0.0344(8) Uani 1 d .
C5 C -0.2265(4) -0.0347(3) 0.85201(18) 0.0265(7) Uani 1 d .
C8 C -0.1569(6) 0.2792(4) 0.5123(3) 0.0719(15) Uani 1 d .
H8A H -0.0654 0.3045 0.4977 0.108 Uiso 1 calc GR
H8B H -0.1552 0.3323 0.5602 0.108 Uiso 1 calc GR
H8C H -0.2433 0.2779 0.4693 0.108 Uiso 1 calc GR
C9 C -0.3295(5) -0.3507(4) 0.6976(3) 0.0653(13) Uani 1 d .
H9A H -0.4307 -0.4007 0.6784 0.098 Uiso 1 calc GR
H9B H -0.3302 -0.2778 0.7300 0.098 Uiso 1 calc GR
H9C H -0.2633 -0.3880 0.7292 0.098 Uiso 1 calc GR
C0AA C -0.3573(4) -0.0366(3) 0.8724(2) 0.0397(9) Uani 1 d .
H0AA H -0.3759 -0.0725 0.9132 0.048 Uiso 1 calc R
C16 C 0.1263(4) -0.1146(3) 0.90761(19) 0.0317(8) Uani 1 d .
H16 H 0.2159 -0.1043 0.8926 0.038 Uiso 1 calc R
C17 C 0.1510(4) -0.2160(3) 0.71473(19) 0.0299(8) Uani 1 d .
C19 C 0.0975(4) 0.3209(3) 0.84393(19) 0.0289(8) Uani 1 d .
C21 C 0.2439(4) 0.3365(3) 0.8943(2) 0.0337(8) Uani 1 d .
H21 H 0.2994 0.4122 0.9215 0.040 Uiso 1 calc R
C24 C 0.0239(4) 0.4208(3) 0.8383(2) 0.0380(9) Uani 1 d .
C25 C 0.3084(4) 0.2481(3) 0.90526(19) 0.0291(8) Uani 1 d .
C27 C -0.2693(5) -0.4410(4) 0.5764(3) 0.0763(17) Uani 1 d .
H27A H -0.2103 -0.4808 0.6098 0.115 Uiso 1 calc GR
H27B H -0.2242 -0.4257 0.5345 0.115 Uiso 1 calc GR
H27C H -0.3712 -0.4890 0.5529 0.115 Uiso 1 calc GR
C30 C 0.1151(4) -0.1729(3) 0.9661(2) 0.0340(8) Uani 1 d .
H30 H 0.1949 -0.2022 0.9906 0.041 Uiso 1 calc R
C31 C -0.2988(4) 0.0642(3) 0.7579(2) 0.0379(9) Uani 1 d .
H31 H -0.2784 0.1002 0.7174 0.045 Uiso 1 calc R
C34 C 0.2846(4) -0.2694(3) 0.7257(3) 0.0442(10) Uani 1 d .
C35 C -0.4606(4) 0.0137(4) 0.8334(2) 0.0465(10) Uani 1 d .
H35 H -0.5505 0.0136 0.8473 0.056 Uiso 1 calc R
C39 C 0.0120(4) -0.2869(3) 0.6781(2) 0.0339(8) Uani 1 d .
H39 H 0.0026 -0.3669 0.6629 0.041 Uiso 1 calc R
C43 C -0.3759(5) -0.2694(4) 0.5774(3) 0.0655(14) Uani 1 d .
H43A H -0.4763 -0.3206 0.5565 0.098 Uiso 1 calc GR
H43B H -0.3381 -0.2517 0.5336 0.098 Uiso 1 calc GR
H43C H -0.3795 -0.1982 0.6107 0.098 Uiso 1 calc GR
C45 C -0.1191(4) -0.2457(3) 0.66178(19) 0.0288(7) Uani 1 d .
C47 C 0.1027(4) 0.2267(3) 0.6113(2) 0.0344(8) Uani 1 d .
H47 H 0.1143 0.2839 0.5820 0.041 Uiso 1 calc R
C49 C -0.1276(4) -0.1445(3) 0.9505(2) 0.0404(9) Uani 1 d .
H49 H -0.2184 -0.1551 0.9645 0.048 Uiso 1 calc R
C51 C 0.1275(7) 0.5374(4) 0.8761(4) 0.098(2) Uani 1 d .
H51A H 0.1678 0.5435 0.9327 0.146 Uiso 1 calc GR
H51B H 0.0728 0.5963 0.8683 0.146 Uiso 1 calc GR
H51C H 0.2095 0.5484 0.8520 0.146 Uiso 1 calc GR
C54 C 0.2271(4) 0.2177(3) 0.6651(2) 0.0318(8) Uani 1 d .
C55 C -0.0136(5) -0.1874(4) 0.9880(2) 0.0456(10) Uani 1 d .
H55 H -0.0246 -0.2265 1.0284 0.055 Uiso 1 calc R
C58 C -0.4319(4) 0.0638(3) 0.7744(2) 0.0436(10) Uani 1 d .
H58 H -0.5023 0.0975 0.7456 0.052 Uiso 1 calc R
C61 C -0.3159(5) 0.1147(7) 0.5414(3) 0.102(2) Uani 1 d .
H61A H -0.3965 0.1117 0.4949 0.152 Uiso 1 calc GR
H61B H -0.3246 0.1664 0.5873 0.152 Uiso 1 calc GR
H61C H -0.3230 0.0377 0.5513 0.152 Uiso 1 calc GR
C65 C -0.2730(4) -0.3279(3) 0.6262(2) 0.0429(10) Uani 1 d .
C67 C 0.4655(4) 0.2786(4) 0.9619(2) 0.0442(10) Uani 1 d .
C70 C -0.0996(7) 0.4024(5) 0.8790(4) 0.101(2) Uani 1 d .
H70A H -0.1654 0.3254 0.8560 0.151 Uiso 1 calc GR
H70B H -0.1573 0.4596 0.8715 0.151 Uiso 1 calc GR
H70C H -0.0550 0.4106 0.9355 0.151 Uiso 1 calc GR
C74 C 0.3766(5) 0.2989(4) 0.6732(3) 0.0500(11) Uani 1 d .
C78 C -0.0492(8) 0.4130(5) 0.7530(3) 0.094(2) Uani 1 d .
H78A H 0.0269 0.4221 0.7248 0.142 Uiso 1 calc GR
H78B H -0.1019 0.4737 0.7485 0.142 Uiso 1 calc GR
H78C H -0.1202 0.3381 0.7298 0.142 Uiso 1 calc GR

loop_
_atom_site_aniso_label
_atom_site_aniso_U_11
_atom_site_aniso_U_22
_atom_site_aniso_U_33
_atom_site_aniso_U_23
_atom_site_aniso_U_13
_atom_site_aniso_U_12
Pr1 0.02154(10) 0.02194(10) 0.02562(10) 0.00657(7) 0.00615(7) 0.00763(7)
O1 0.0265(13) 0.0391(15) 0.0342(13) 0.0164(11) 0.0085(10) 0.0086(11)
F4 0.0487(16) 0.0397(15) 0.131(2) -0.0050(15) 0.0043(15) 0.0285(12)
F6 0.0473(16) 0.102(2) 0.0726(18) 0.0473(18) -0.0169(13) -0.0006(15)
F7 0.0434(14) 0.0629(17) 0.0709(17) 0.0322(14) -0.0014(12) 0.0259(12)
F9 0.081(2) 0.096(3) 0.143(3) -0.063(2) -0.066(2) 0.037(2)
F12 0.085(2) 0.137(3) 0.064(2) 0.015(2) -0.0011(17) -0.065(2)
O2 0.0288(13) 0.0316(14) 0.0292(12) 0.0090(11) 0.0049(10) 0.0096(10)
F18 0.0411(14) 0.0706(18) 0.0780(17) 0.0168(14) 0.0300(13) 0.0309(13)
F20 0.0616(18) 0.072(2) 0.118(2) 0.0618(19) 0.0142(17) -0.0085(15)
O4 0.0272(13) 0.0276(14) 0.0312(12) 0.0071(10) 0.0035(10) 0.0078(10)
O5 0.0253(12) 0.0296(14) 0.0304(12) 0.0065(10) 0.0059(10) 0.0108(10)
F26 0.0307(15) 0.189(4) 0.090(2) 0.067(2) 0.0128(15) 0.0095(19)
O3 0.0275(13) 0.0245(13) 0.0366(13) 0.0040(11) 0.0052(10) 0.0090(10)
F30 0.0601(19) 0.110(3) 0.175(3) 0.070(3) 0.075(2) 0.0304(19)
O6 0.0254(13) 0.0243(13) 0.0420(14) 0.0020(11) 0.0040(10) 0.0092(10)
N1 0.0254(15) 0.0283(16) 0.0370(16) 0.0080(13) 0.0102(12) 0.0108(12)
N2 0.0242(15) 0.0257(15) 0.0270(14) 0.0058(12) 0.0059(12) 0.0080(12)
C12 0.0267(18) 0.0253(18) 0.0257(17) 0.0029(14) 0.0071(14) 0.0062(14)
C14 0.084(4) 0.068(3) 0.037(2) 0.002(2) -0.003(2) 0.041(3)
C1 0.036(2) 0.0296(19) 0.0228(17) 0.0062(15) 0.0092(14) 0.0180(16)
C3 0.036(2) 0.044(2) 0.0287(18) 0.0122(16) 0.0070(15) 0.0211(17)
C5 0.0236(17) 0.0231(18) 0.0288(17) 0.0025(14) 0.0057(14) 0.0017(14)
C8 0.091(4) 0.059(3) 0.063(3) 0.016(3) -0.006(3) 0.044(3)
C9 0.040(3) 0.050(3) 0.108(4) 0.026(3) 0.028(3) 0.004(2)
C0AA 0.027(2) 0.049(2) 0.043(2) 0.0146(19) 0.0107(16) 0.0039(17)
C16 0.033(2) 0.038(2) 0.0290(18) 0.0123(16) 0.0084(15) 0.0165(16)
C17 0.0301(19) 0.034(2) 0.0320(18) 0.0128(16) 0.0110(15) 0.0163(16)
C19 0.035(2) 0.0258(19) 0.0283(18) 0.0066(15) 0.0145(15) 0.0064(15)
C21 0.031(2) 0.0261(19) 0.037(2) 0.0004(16) 0.0084(16) -0.0005(15)
C24 0.052(2) 0.0240(19) 0.041(2) 0.0089(16) 0.0119(18) 0.0163(17)
C25 0.0246(18) 0.036(2) 0.0266(17) 0.0097(15) 0.0083(14) 0.0040(15)
C27 0.047(3) 0.038(3) 0.106(4) -0.029(3) -0.013(3) 0.008(2)
C30 0.039(2) 0.034(2) 0.0318(19) 0.0132(16) 0.0050(16) 0.0169(17)
C31 0.029(2) 0.041(2) 0.051(2) 0.0209(19) 0.0122(17) 0.0154(17)
C34 0.037(2) 0.031(2) 0.062(3) 0.0058(19) 0.006(2) 0.0172(18)
C35 0.0205(19) 0.059(3) 0.059(3) 0.012(2) 0.0127(18) 0.0085(18)
C39 0.033(2) 0.0246(19) 0.044(2) 0.0073(16) 0.0086(16) 0.0106(16)
C43 0.043(3) 0.049(3) 0.080(3) 0.000(2) -0.019(2) 0.015(2)
C45 0.0288(19) 0.0266(19) 0.0306(18) 0.0057(15) 0.0073(14) 0.0081(15)
C47 0.039(2) 0.034(2) 0.035(2) 0.0143(16) 0.0124(16) 0.0112(17)
C49 0.037(2) 0.049(2) 0.046(2) 0.0238(19) 0.0204(18) 0.0145(19)
C51 0.092(4) 0.032(3) 0.144(6) 0.008(3) -0.007(4) 0.021(3)
C54 0.031(2) 0.033(2) 0.0359(19) 0.0099(16) 0.0153(16) 0.0090(16)
C55 0.057(3) 0.050(3) 0.041(2) 0.027(2) 0.019(2) 0.018(2)
C58 0.024(2) 0.044(2) 0.063(3) 0.018(2) 0.0048(18) 0.0153(18)
C61 0.033(3) 0.212(8) 0.079(4) 0.090(5) 0.008(2) 0.036(4)
C65 0.029(2) 0.025(2) 0.063(3) -0.0010(18) -0.0010(18) 0.0074(16)
C67 0.031(2) 0.048(3) 0.043(2) 0.006(2) 0.0011(18) 0.0030(19)
C70 0.124(5) 0.089(5) 0.148(6) 0.051(4) 0.090(5) 0.077(4)
C74 0.042(2) 0.057(3) 0.053(3) 0.028(2) 0.014(2) 0.002(2)
C78 0.152(6) 0.057(3) 0.069(3) 0.011(3) -0.009(3) 0.066(4)

loop_
_atom_type_symbol
_atom_type_description
_atom_type_scat_dispersion_real
_atom_type_scat_dispersion_imag
_atom_type_scat_source
C C 0.0033 0.0016 'International Tables Vol C Tables 4.2.6.8 and 6.1.1.4'
H H 0.0000 0.0000 'International Tables Vol C Tables 4.2.6.8 and 6.1.1.4'
F F 0.0171 0.0103 'International Tables Vol C Tables 4.2.6.8 and 6.1.1.4'
N N 0.0061 0.0033 'International Tables Vol C Tables 4.2.6.8 and 6.1.1.4'
O O 0.0106 0.0060 'International Tables Vol C Tables 4.2.6.8 and 6.1.1.4'
Pr Pr -0.2180 2.8214 'International Tables Vol C Tables 4.2.6.8 and 6.1.1.4'

loop_
_geom_angle_atom_site_label_1
_geom_angle_atom_site_label_2
_geom_angle_atom_site_label_3
_geom_angle
O1 Pr1 O2 70.73(8)
O1 Pr1 O4 75.06(8)
O1 Pr1 O6 122.43(8)
O1 Pr1 N1 147.60(8)
O1 Pr1 N2 144.53(8)
O2 Pr1 O4 134.72(8)
O2 Pr1 O6 75.72(8)
O2 Pr1 N1 87.38(8)
O2 Pr1 N2 144.74(8)
O4 Pr1 N1 107.77(8)
O4 Pr1 N2 74.19(8)
O5 Pr1 O1 85.35(8)
O5 Pr1 O2 116.60(7)
O5 Pr1 O4 88.67(8)
O5 Pr1 O3 157.14(8)
O5 Pr1 O6 69.75(8)
O5 Pr1 N1 126.51(8)
O5 Pr1 N2 76.71(8)
O3 Pr1 O1 81.43(8)
O3 Pr1 O2 76.32(8)
O3 Pr1 O4 69.96(7)
O3 Pr1 O6 133.10(8)
O3 Pr1 N1 70.08(8)
O3 Pr1 N2 103.96(8)
O6 Pr1 O4 149.33(8)
O6 Pr1 N1 71.75(8)
O6 Pr1 N2 79.64(8)
N1 Pr1 N2 60.90(8)
C54 O1 Pr1 131.6(2)
C1 O2 Pr1 138.3(2)
C25 O4 Pr1 130.8(2)
C17 O5 Pr1 134.7(2)
C19 O3 Pr1 138.9(2)
C45 O6 Pr1 140.4(2)
C5 N1 Pr1 124.0(2)
C31 N1 Pr1 118.2(2)
C31 N1 C5 117.8(3)
C12 N2 Pr1 122.1(2)
C16 N2 Pr1 119.7(2)
C16 N2 C12 118.3(3)
N2 C12 C5 116.9(3)
N2 C12 C49 120.9(3)
C49 C12 C5 122.2(3)
H14A C14 H14B 109.5
H14A C14 H14C 109.5
H14B C14 H14C 109.5
C3 C14 H14A 109.5
C3 C14 H14B 109.5
C3 C14 H14C 109.5
O2 C1 C3 118.0(3)
O2 C1 C47 122.2(3)
C47 C1 C3 119.7(3)
C14 C3 C1 106.7(3)
C14 C3 C8 107.9(3)
C1 C3 C8 112.3(3)
C61 C3 C14 110.6(4)
C61 C3 C1 109.9(3)
C61 C3 C8 109.3(4)
N1 C5 C12 116.1(3)
N1 C5 C0AA 121.4(3)
C0AA C5 C12 122.5(3)
C3 C8 H8A 109.5
C3 C8 H8B 109.5
C3 C8 H8C 109.5
H8A C8 H8B 109.5
H8A C8 H8C 109.5
H8B C8 H8C 109.5
H9A C9 H9B 109.5
H9A C9 H9C 109.5
H9B C9 H9C 109.5
C65 C9 H9A 109.5
C65 C9 H9B 109.5
C65 C9 H9C 109.5
C5 C0AA H0AA 120.1
C35 C0AA C5 119.8(3)
C35 C0AA H0AA 120.1
N2 C16 H16 118.3
N2 C16 C30 123.5(3)
C30 C16 H16 118.3
O5 C17 C34 112.5(3)
O5 C17 C39 129.3(3)
C39 C17 C34 118.1(3)
O3 C19 C21 121.5(3)
O3 C19 C24 116.6(3)
C21 C19 C24 121.9(3)
C19 C21 H21 118.3
C25 C21 C19 123.4(3)
C25 C21 H21 118.3
C19 C24 C70 106.7(3)
C51 C24 C19 114.6(4)
C51 C24 C70 109.0(4)
C78 C24 C19 108.5(3)
C78 C24 C51 110.4(4)
C78 C24 C70 107.4(5)
O4 C25 C21 129.8(3)
O4 C25 C67 113.1(3)
C21 C25 C67 117.1(3)
H27A C27 H27B 109.5
H27A C27 H27C 109.5
H27B C27 H27C 109.5
C65 C27 H27A 109.5
C65 C27 H27B 109.5
C65 C27 H27C 109.5
C16 C30 H30 120.8
C55 C30 C16 118.3(3)
C55 C30 H30 120.8
N1 C31 H31 118.1
N1 C31 C58 123.8(3)
C58 C31 H31 118.1
F4 C34 F7 106.9(3)
F4 C34 F18 106.9(3)
F4 C34 C17 114.2(3)
F7 C34 C17 110.8(3)
F18 C34 F7 106.8(3)
F18 C34 C17 111.0(3)
C0AA C35 H35 120.5
C58 C35 C0AA 119.1(4)
C58 C35 H35 120.5
C17 C39 H39 118.6
C17 C39 C45 122.8(3)
C45 C39 H39 118.6
H43A C43 H43B 109.5
H43A C43 H43C 109.5
H43B C43 H43C 109.5
C65 C43 H43A 109.5
C65 C43 H43B 109.5
C65 C43 H43C 109.5
O6 C45 C39 121.5(3)
O6 C45 C65 117.2(3)
C39 C45 C65 121.3(3)
C1 C47 H47 118.2
C54 C47 C1 123.5(3)
C54 C47 H47 118.2
C12 C49 H49 120.0
C55 C49 C12 119.9(3)
C55 C49 H49 120.0
C24 C51 H51A 109.5
C24 C51 H51B 109.5
C24 C51 H51C 109.5
H51A C51 H51B 109.5
H51A C51 H51C 109.5
H51B C51 H51C 109.5
O1 C54 C47 129.1(3)
O1 C54 C74 112.8(3)
C47 C54 C74 118.1(3)
C30 C55 C49 119.1(3)
C30 C55 H55 120.4
C49 C55 H55 120.4
C31 C58 H58 120.9
C35 C58 C31 118.2(3)
C35 C58 H58 120.9
C3 C61 H61A 109.5
C3 C61 H61B 109.5
C3 C61 H61C 109.5
H61A C61 H61B 109.5
H61A C61 H61C 109.5
H61B C61 H61C 109.5
C27 C65 C9 109.6(4)
C27 C65 C43 110.5(4)
C43 C65 C9 109.2(4)
C45 C65 C9 105.4(3)
C45 C65 C27 112.7(3)
C45 C65 C43 109.2(3)
F6 C67 C25 113.5(3)
F9 C67 F6 105.1(4)
F9 C67 F26 106.8(4)
F9 C67 C25 114.3(4)
F26 C67 F6 104.1(4)
F26 C67 C25 112.3(3)
C24 C70 H70A 109.5
C24 C70 H70B 109.5
C24 C70 H70C 109.5
H70A C70 H70B 109.5
H70A C70 H70C 109.5
H70B C70 H70C 109.5
F12 C74 F20 108.1(4)
F12 C74 F30 106.0(4)
F12 C74 C54 112.5(3)
F20 C74 F30 104.1(4)
F20 C74 C54 114.8(3)
F30 C74 C54 110.7(4)
C24 C78 H78A 109.5
C24 C78 H78B 109.5
C24 C78 H78C 109.5
H78A C78 H78B 109.5
H78A C78 H78C 109.5
H78B C78 H78C 109.5

loop_
_geom_bond_atom_site_label_1
_geom_bond_atom_site_label_2
_geom_bond_distance
Pr1 O1 2.410(2)
Pr1 O2 2.415(2)
Pr1 O4 2.442(2)
Pr1 O5 2.400(2)
Pr1 O3 2.409(2)
Pr1 O6 2.416(2)
Pr1 N1 2.631(3)
Pr1 N2 2.670(3)
O1 C54 1.265(4)
F4 C34 1.330(4)
F6 C67 1.316(5)
F7 C34 1.339(5)
F9 C67 1.305(5)
F12 C74 1.291(5)
O2 C1 1.254(4)
F18 C34 1.333(5)
F20 C74 1.323(5)
O4 C25 1.264(4)
O5 C17 1.267(4)
F26 C67 1.306(5)
O3 C19 1.250(4)
F30 C74 1.326(5)
O6 C45 1.243(4)
N1 C5 1.344(4)
N1 C31 1.336(4)
N2 C12 1.346(4)
N2 C16 1.341(4)
C12 C5 1.487(5)
C12 C49 1.388(5)
C14 H14A 0.9800
C14 H14B 0.9800
C14 H14C 0.9800
C14 C3 1.515(5)
C1 C3 1.527(5)
C1 C47 1.417(5)
C3 C8 1.537(6)
C3 C61 1.506(6)
C5 C0AA 1.381(5)
C8 H8A 0.9800
C8 H8B 0.9800
C8 H8C 0.9800
C9 H9A 0.9800
C9 H9B 0.9800
C9 H9C 0.9800
C9 C65 1.551(6)
C0AA H0AA 0.9500
C0AA C35 1.377(5)
C16 H16 0.9500
C16 C30 1.379(5)
C17 C34 1.532(5)
C17 C39 1.369(5)
C19 C21 1.427(5)
C19 C24 1.530(5)
C21 H21 0.9500
C21 C25 1.365(5)
C24 C51 1.503(6)
C24 C70 1.530(6)
C24 C78 1.501(6)
C25 C67 1.529(5)
C27 H27A 0.9800
C27 H27B 0.9800
C27 H27C 0.9800
C27 C65 1.525(5)
C30 H30 0.9500
C30 C55 1.367(5)
C31 H31 0.9500
C31 C58 1.373(5)
C35 H35 0.9500
C35 C58 1.368(5)
C39 H39 0.9500
C39 C45 1.425(5)
C43 H43A 0.9800
C43 H43B 0.9800
C43 H43C 0.9800
C43 C65 1.525(6)
C45 C65 1.523(5)
C47 H47 0.9500
C47 C54 1.375(5)
C49 H49 0.9500
C49 C55 1.380(5)
C51 H51A 0.9800
C51 H51B 0.9800
C51 H51C 0.9800
C54 C74 1.528(5)
C55 H55 0.9500
C58 H58 0.9500
C61 H61A 0.9800
C61 H61B 0.9800
C61 H61C 0.9800
C70 H70A 0.9800
C70 H70B 0.9800
C70 H70C 0.9800
C78 H78A 0.9800
C78 H78B 0.9800
C78 H78C 0.9800

loop_
_geom_torsion_atom_site_label_1
_geom_torsion_atom_site_label_2
_geom_torsion_atom_site_label_3
_geom_torsion_atom_site_label_4
_geom_torsion
Pr1 O1 C54 C47 -21.4(6)
Pr1 O1 C54 C74 159.9(2)
Pr1 O2 C1 C3 -174.8(2)
Pr1 O2 C1 C47 8.1(5)
Pr1 O4 C25 C21 20.3(5)
Pr1 O4 C25 C67 -160.3(2)
Pr1 O5 C17 C34 -175.7(2)
Pr1 O5 C17 C39 3.9(5)
Pr1 O3 C19 C21 -16.4(5)
Pr1 O3 C19 C24 165.2(2)
Pr1 O6 C45 C39 -14.3(5)
Pr1 O6 C45 C65 162.6(3)
Pr1 N1 C5 C12 -2.1(4)
Pr1 N1 C5 C0AA 176.0(3)
Pr1 N1 C31 C58 -177.2(3)
Pr1 N2 C12 C5 -1.8(4)
Pr1 N2 C12 C49 178.9(3)
Pr1 N2 C16 C30 -179.4(3)
O1 Pr1 O2 C1 -17.4(3)
O1 Pr1 O4 C25 62.9(3)
O1 Pr1 O5 C17 -135.7(3)
O1 Pr1 O3 C19 -53.6(3)
O1 Pr1 O6 C45 85.1(4)
O1 Pr1 N1 C5 -148.7(2)
O1 Pr1 N1 C31 29.0(3)
O1 Pr1 N2 C12 152.7(2)
O1 Pr1 N2 C16 -27.6(3)
O1 C54 C74 F12 -51.6(5)
O1 C54 C74 F20 -175.7(4)
O1 C54 C74 F30 66.8(4)
O2 Pr1 O1 C54 22.5(3)
O2 Pr1 O4 C25 21.0(3)
O2 Pr1 O5 C17 -70.0(3)
O2 Pr1 O3 C19 -125.7(3)
O2 Pr1 O6 C45 140.7(4)
O2 Pr1 N1 C5 164.8(3)
O2 Pr1 N1 C31 -17.5(3)
O2 Pr1 N2 C12 -28.1(3)
O2 Pr1 N2 C16 151.6(2)
O2 C1 C3 C14 -95.0(4)
O2 C1 C3 C8 146.9(4)
O2 C1 C3 C61 25.0(5)
O2 C1 C47 C54 7.0(5)
O4 Pr1 O1 C54 -127.4(3)
O4 Pr1 O2 C1 25.7(3)
O4 Pr1 O5 C17 149.2(3)
O4 Pr1 O3 C19 23.5(3)
O4 Pr1 O6 C45 -33.1(4)
O4 Pr1 N1 C5 -58.7(3)
O4 Pr1 N1 C31 119.0(3)
O4 Pr1 N2 C12 121.9(2)
O4 Pr1 N2 C16 -58.3(2)
O4 C25 C67 F6 -33.4(5)
O4 C25 C67 F9 -153.9(4)
O4 C25 C67 F26 84.3(4)
O5 Pr1 O1 C54 142.8(3)
O5 Pr1 O2 C1 -91.6(3)
O5 Pr1 O4 C25 148.4(3)
O5 Pr1 O3 C19 1.8(4)
O5 Pr1 O6 C45 14.8(3)
O5 Pr1 N1 C5 43.3(3)
O5 Pr1 N1 C31 -139.1(2)
O5 Pr1 N2 C12 -145.7(2)
O5 Pr1 N2 C16 34.1(2)
O5 C17 C34 F4 -176.1(3)
O5 C17 C34 F7 63.2(4)
O5 C17 C34 F18 -55.2(4)
O5 C17 C39 C45 3.2(6)
O3 Pr1 O1 C54 -55.9(3)
O3 Pr1 O2 C1 68.2(3)
O3 Pr1 O4 C25 -23.3(3)
O3 Pr1 O5 C17 169.6(3)
O3 Pr1 O6 C45 -164.2(3)
O3 Pr1 N1 C5 -118.8(3)
O3 Pr1 N1 C31 58.9(3)
O3 Pr1 N2 C12 57.9(2)
O3 Pr1 N2 C16 -122.4(2)
O3 C19 C21 C25 -3.4(5)
O3 C19 C24 C51 -169.8(4)
O3 C19 C24 C70 69.5(5)
O3 C19 C24 C78 -45.9(5)
O6 Pr1 O1 C54 80.4(3)
O6 Pr1 O2 C1 -149.8(3)
O6 Pr1 O4 C25 -167.5(2)
O6 Pr1 O5 C17 -8.6(3)
O6 Pr1 O3 C19 179.4(3)
O6 Pr1 N1 C5 89.0(3)
O6 Pr1 N1 C31 -93.3(3)
O6 Pr1 N2 C12 -74.2(2)
O6 Pr1 N2 C16 105.5(2)
O6 C45 C65 C9 -84.9(4)
O6 C45 C65 C27 155.5(4)
O6 C45 C65 C43 32.3(5)
N1 Pr1 O1 C54 -27.6(4)
N1 Pr1 O2 C1 138.3(3)
N1 Pr1 O4 C25 -83.4(3)
N1 Pr1 O5 C17 37.9(3)
N1 Pr1 O3 C19 142.1(3)
N1 Pr1 O6 C45 -127.3(4)
N1 Pr1 N2 C12 0.5(2)
N1 Pr1 N2 C16 -179.7(3)
N1 C5 C0AA C35 1.0(6)
N1 C31 C58 C35 1.0(6)
N2 Pr1 O1 C54 -158.0(3)
N2 Pr1 O2 C1 163.1(3)
N2 Pr1 O4 C25 -135.0(3)
N2 Pr1 O5 C17 75.1(3)
N2 Pr1 O3 C19 90.6(3)
N2 Pr1 O6 C45 -64.7(3)
N2 Pr1 N1 C5 0.9(2)
N2 Pr1 N1 C31 178.6(3)
N2 C12 C5 N1 2.5(4)
N2 C12 C5 C0AA -175.7(3)
N2 C12 C49 C55 1.2(6)
N2 C16 C30 C55 -0.2(6)
C12 N2 C16 C30 0.3(5)
C12 C5 C0AA C35 179.1(3)
C12 C49 C55 C30 -1.1(6)
C1 C47 C54 O1 0.3(6)
C1 C47 C54 C74 178.8(3)
C3 C1 C47 C54 -170.1(3)
C5 N1 C31 C58 0.7(6)
C5 C12 C49 C55 -178.0(4)
C5 C0AA C35 C58 0.6(6)
C0AA C35 C58 C31 -1.6(6)
C16 N2 C12 C5 178.5(3)
C16 N2 C12 C49 -0.8(5)
C16 C30 C55 C49 0.6(6)
C17 C39 C45 O6 1.2(5)
C17 C39 C45 C65 -175.6(3)
C19 C21 C25 O4 0.1(6)
C19 C21 C25 C67 -179.2(3)
C21 C19 C24 C51 11.9(5)
C21 C19 C24 C70 -108.8(4)
C21 C19 C24 C78 135.7(4)
C21 C25 C67 F6 146.1(4)
C21 C25 C67 F9 25.5(5)
C21 C25 C67 F26 -96.2(4)
C24 C19 C21 C25 174.9(3)
C31 N1 C5 C12 -179.8(3)
C31 N1 C5 C0AA -1.7(5)
C34 C17 C39 C45 -177.2(3)
C39 C17 C34 F4 4.3(5)
C39 C17 C34 F7 -116.4(4)
C39 C17 C34 F18 125.1(4)
C39 C45 C65 C9 92.0(4)
C39 C45 C65 C27 -27.5(5)
C39 C45 C65 C43 -150.7(4)
C47 C1 C3 C14 82.2(4)
C47 C1 C3 C8 -35.9(5)
C47 C1 C3 C61 -157.8(4)
C47 C54 C74 F12 129.7(4)
C47 C54 C74 F20 5.5(6)
C47 C54 C74 F30 -112.0(4)
C49 C12 C5 N1 -178.2(3)
C49 C12 C5 C0AA 3.6(5)
